data_1007023
loop_
_publ_author_name
'Brunel-Lauegt, M'
'Durif, A'
'Guitel, J C'

_publ_section_title
;
Structure cristalline de  Cu~4~ (P O~4~)~2~ O
;
_journal_coden_ASTM JSSCBI
_journal_name_full 'Journal of Solid State Chemistry'
_journal_page_first 39
_journal_page_last 47
_journal_paper_doi 10.1016/0022-4596(78)90041-5
_journal_volume 25
_journal_year 1978
_chemical_formula_structural 'CU4 (P O4)2 O'
_chemical_formula_sum 'Cu4 O9 P2'
_chemical_name_systematic 'Copper oxide bis(phosphate)'
_space_group_IT_number 2
_symmetry_cell_setting triclinic
_symmetry_Int_Tables_number 2
_symmetry_space_group_name_Hall '-P 1'
_symmetry_space_group_name_H-M 'P -1'
_cell_angle_alpha 113.68(2)
_cell_angle_beta 81.56(2)
_cell_angle_gamma 105.77(2)
_cell_formula_units_Z 2
_cell_length_a 7.528(2)
_cell_length_b 8.090(2)
_cell_length_c 6.272(1)
_cell_volume 336.3
_exptl_crystal_density_meas 4.5
_refine_ls_R_factor_all 0.041
_cod_database_code 1007023

loop_
_symmetry_equiv_pos_as_xyz
x,y,z
-x,-y,-z

loop_
_atom_site_label
_atom_site_type_symbol
_atom_site_symmetry_multiplicity
_atom_site_Wyckoff_symbol
_atom_site_fract_x
_atom_site_fract_y
_atom_site_fract_z
_atom_site_occupancy
_atom_site_attached_hydrogens
_atom_site_calc_flag
Cu1 Cu2+ 2 i 0.1277(2) 0.2631(1) 0.3556(2) 1. 0 d
Cu2 Cu2+ 2 i 0.6683(1) 0.4384(1) 0.7839(2) 1. 0 d
Cu3 Cu2+ 2 i 0.8940(1) 0.7435(1) 0.1282(2) 1. 0 d
Cu4 Cu2+ 2 i 0.6185(1) 0.9140(1) 0.0653(2) 1. 0 d
P1 P5+ 2 i 0.7360(3) 0.3494(3) 0.2204(3) 1. 0 d
P2 P5+ 2 i 0.2155(3) 0.9195(3) 0.4193(3) 1. 0 d
O1 O2- 2 i 0.2740(7) 0.2949(7) 0.0951(9) 1. 0 d
O2 O2- 2 i 0.0319(8) 0.7606(8) 0.3786(10) 1. 0 d
O3 O2- 2 i 0.5847(7) 0.1681(8) 0.1539(9) 1. 0 d
O4 O2- 2 i 0.7800(8) 0.9661(8) 0.3168(10) 1. 0 d
O5 O2- 2 i 0.2046(8) 0.0348(8) 0.2855(10) 1. 0 d
O6 O2- 2 i 0.3771(7) 0.8268(7) 0.3307(9) 1. 0 d
O7 O2- 2 i 0.7019(9) 0.4735(8) 0.1051(10) 1. 0 d
O8 O2- 2 i 0.9282(8) 0.3092(9) 0.1538(11) 1. 0 d
O9 O2- 2 i 0.2740(8) 0.5373(8) 0.5145(9) 1. 0 d

loop_
_atom_type_symbol
_atom_type_oxidation_number
Cu2+ 2.000
P5+ 5.000
O2- -2.000
